data_7029336
loop_
_publ_author_name
'Safronov, Alexander V.'
'Sevryugina, Yulia V.'
'Pichaandi, Kothanda Rama'
'Jalisatgi, Satish S.'
'Hawthorne, M. Frederick'

_publ_section_title
;
 Synthesis of closo- and nido-biscarboranes with rigid unsaturated linkers
 as precursors to linear metallacarborane-based molecular rods.
;
_journal_issue 13
_journal_name_full 'Dalton transactions (Cambridge, England : 2003)'
_journal_page_first 4969
_journal_page_last 4977
_journal_paper_doi 10.1039/c3dt52596a
_journal_volume 43
_journal_year 2014
_chemical_formula_moiety
;
 {[B9 C2 H11] C2}2 C6 H4 {N ((C H2)3 C H3)4}2        
;
_chemical_formula_sum 'C46 H98 B18 N2'
_chemical_formula_weight 873.84
_chemical_melting_point ?
_chemical_name_systematic
;
 tetrabutylammonium 1,4-bis(1-ethynyl-undecahydro-
 7,8-dicarba-nido-decaborate(1-))benzene   
;
_space_group_IT_number 14
_symmetry_cell_setting monoclinic
_symmetry_Int_Tables_number 14
_symmetry_space_group_name_Hall '-P 2yn'
_symmetry_space_group_name_H-M 'P 1 21/n 1'
_atom_sites_solution_hydrogens geom
_atom_sites_solution_primary direct
_atom_sites_solution_secondary difmap
_cell_angle_alpha 90.00
_cell_angle_beta 90.556(3)
_cell_angle_gamma 90.00
_cell_formula_units_Z 2
_cell_length_a 10.9742(16)
_cell_length_b 15.710(2)
_cell_length_c 16.935(3)
_cell_measurement_reflns_used 6221
_cell_measurement_temperature 173(2)
_cell_measurement_theta_max 25.87
_cell_measurement_theta_min 2.20
_cell_volume 2919.5(8)
_computing_cell_refinement 'SMART, SAINT'
_computing_data_collection SMART
_computing_data_reduction SAINT
_computing_molecular_graphics 'SHELXP-01 (Sheldrick, 2001)'
_computing_publication_material 'SHELXCIF-01 (Sheldrick, 2001)'
_computing_structure_refinement 'SHELXL-01 (Sheldrick, 2001)'
_computing_structure_solution 'SHELXS-01 (Sheldrick, 2001)'
_diffrn_ambient_temperature 173(2)
_diffrn_measured_fraction_theta_full 0.995
_diffrn_measured_fraction_theta_max 0.995
_diffrn_measurement_device_type 'Bruker SMART APEX CCD'
_diffrn_measurement_method '0.3 deg wide \w exposures'
_diffrn_radiation_monochromator graphite
_diffrn_radiation_source 'fine-focus sealed tube'
_diffrn_radiation_type MoK\a
_diffrn_radiation_wavelength 0.71073
_diffrn_reflns_av_R_equivalents 0.0653
_diffrn_reflns_av_sigmaI/netI 0.0741
_diffrn_reflns_limit_h_max 14
_diffrn_reflns_limit_h_min -14
_diffrn_reflns_limit_k_max 18
_diffrn_reflns_limit_k_min -20
_diffrn_reflns_limit_l_max 21
_diffrn_reflns_limit_l_min -21
_diffrn_reflns_number 25157
_diffrn_reflns_theta_full 27.12
_diffrn_reflns_theta_max 27.12
_diffrn_reflns_theta_min 1.77
_exptl_absorpt_coefficient_mu 0.051
_exptl_absorpt_correction_T_max 0.99
_exptl_absorpt_correction_T_min 0.81
_exptl_absorpt_correction_type multi-scan
_exptl_absorpt_process_details
;
 Bruker SADABS 2008/1
;
_exptl_crystal_colour yellow
_exptl_crystal_density_diffrn 0.994
_exptl_crystal_density_meas ?
_exptl_crystal_density_method none
_exptl_crystal_description plate
_exptl_crystal_F_000 956
_exptl_crystal_size_max 0.36
_exptl_crystal_size_mid 0.22
_exptl_crystal_size_min 0.18
_refine_diff_density_max 0.444
_refine_diff_density_min -0.139
_refine_diff_density_rms 0.039
_refine_ls_extinction_coef noref
_refine_ls_extinction_method none
_refine_ls_goodness_of_fit_ref 1.048
_refine_ls_hydrogen_treatment mixed
_refine_ls_matrix_type full
_refine_ls_number_parameters 383
_refine_ls_number_reflns 6420
_refine_ls_number_restraints 6
_refine_ls_restrained_S_all 1.048
_refine_ls_R_factor_all 0.1580
_refine_ls_R_factor_gt 0.0702
_refine_ls_shift/su_max 0.000
_refine_ls_shift/su_mean 0.000
_refine_ls_structure_factor_coef Fsqd
_refine_ls_weighting_details 'calc w=1/[\s^2^(Fo^2^)+(0.0867P)^2^+0.9693P] where P=(Fo^2^+2Fc^2^)/3'
_refine_ls_weighting_scheme calc
_refine_ls_wR_factor_gt 0.1771
_refine_ls_wR_factor_ref 0.2187
_reflns_number_gt 3048
_reflns_number_total 6420
_reflns_threshold_expression I>2\s(I)
_cod_data_source_file c3dt52596a.txt
_cod_data_source_block (NBu4)2{[B9C2H11]C2}2C6H4_(17)
_cod_depositor_comments
;
The following automatic conversions were performed:

'_chemical_melting_point' value 'not measured' was changed to '?' -
the value is undefined or not given.

'_symmetry_cell_setting' value
'Monoclinic' changed to 'monoclinic' according to
/usr/data/users/saulius/crontab/automatic-downloads/current/RSC/lib/dictionaries/cif_core.dic
dictionary named 'cif_core.dic' version 2.4.2 from 2011-04-26.

Automatic conversion script
Id: cif_fix_values 2281 2013-09-26 08:29:07Z andrius 

The following automatic conversions were performed:

'_exptl_crystal_density_meas' value 'not measured' was changed to '?'
- the value is perceived as not measured.

Automatic conversion script
Id: cif_fix_values 3008 2015-01-20 13:52:24Z robertas 
;
_cod_original_cell_volume 2919.7(7)
_cod_original_sg_symbol_Hall '-P 2yn      '
_cod_original_sg_symbol_H-M 'P 1 21/n 1  '
_cod_database_code 7029336

loop_
_symmetry_equiv_pos_as_xyz
'x, y, z'
'-x+1/2, y+1/2, -z+1/2'
'-x, -y, -z'
'x-1/2, -y-1/2, z-1/2'

loop_
_atom_site_label
_atom_site_type_symbol
_atom_site_fract_x
_atom_site_fract_y
_atom_site_fract_z
_atom_site_U_iso_or_equiv
_atom_site_adp_type
_atom_site_occupancy
_atom_site_symmetry_multiplicity
_atom_site_calc_flag
_atom_site_refinement_flags
_atom_site_disorder_assembly
_atom_site_disorder_group
B1 B -0.0339(3) 0.72053(18) 0.20256(17) 0.0428(7) Uani 1 1 d . . .
B2 B 0.0450(3) 0.7178(2) 0.29384(18) 0.0482(8) Uani 1 1 d . . .
H2 H 0.094(2) 0.7699(17) 0.3208(15) 0.058(8) Uiso 1 1 d . . .
B3 B -0.1148(3) 0.7192(2) 0.29170(19) 0.0524(9) Uani 1 1 d . . .
H3 H -0.165(3) 0.7716(19) 0.3153(17) 0.071(9) Uiso 1 1 d . . .
B4 B -0.1656(3) 0.6578(2) 0.21158(19) 0.0493(8) Uani 1 1 d . . .
H4 H -0.248(2) 0.6753(15) 0.1873(14) 0.045(7) Uiso 1 1 d . . .
B5 B -0.0385(3) 0.6146(2) 0.1643(2) 0.0503(8) Uani 1 1 d . . .
H5 H -0.038(2) 0.6023(17) 0.0990(17) 0.064(8) Uiso 1 1 d . . .
B6 B 0.0956(3) 0.6528(2) 0.2167(2) 0.0499(8) Uani 1 1 d . . .
H6 H 0.180(2) 0.6647(15) 0.1870(14) 0.043(7) Uiso 1 1 d . . .
C7 C -0.0370(3) 0.6457(2) 0.34676(19) 0.0645(9) Uani 1 1 d . . .
H7 H -0.042(3) 0.657(2) 0.403(2) 0.079(10) Uiso 1 1 d . . .
C8 C -0.1526(3) 0.61327(19) 0.30348(18) 0.0573(8) Uani 1 1 d . . .
H8 H -0.229(3) 0.603(2) 0.3395(18) 0.081(10) Uiso 1 1 d . . .
B9 B -0.1198(3) 0.5506(2) 0.2304(2) 0.0563(9) Uani 1 1 d . . .
H9 H -0.180(2) 0.4999(18) 0.2144(15) 0.061(8) Uiso 1 1 d . . .
B10 B 0.0464(4) 0.5466(2) 0.2274(2) 0.0605(10) Uani 1 1 d . . .
H10 H 0.102(2) 0.4947(19) 0.2024(16) 0.066(8) Uiso 1 1 d . . .
B11 B 0.0860(3) 0.6099(2) 0.3128(2) 0.0544(9) Uani 1 1 d . . .
H11 H 0.169(3) 0.5987(17) 0.3509(16) 0.063(8) Uiso 1 1 d . . .
H12 H 0.0000 0.5245 0.2759 0.162(19) Uiso 1 1 d . . .
C1 C -0.0278(3) 0.79875(17) 0.14700(15) 0.0485(7) Uani 1 1 d . . .
C2 C -0.0216(3) 0.85790(17) 0.10331(15) 0.0515(7) Uani 1 1 d . . .
C3 C -0.0118(3) 0.92984(16) 0.05088(15) 0.0491(7) Uani 1 1 d . . .
C4 C 0.1010(3) 0.96046(19) 0.02955(18) 0.0652(9) Uani 1 1 d . . .
H4A H 0.1723 0.9334 0.0496 0.078 Uiso 1 1 calc R . .
C5 C 0.1130(3) 1.02975(19) -0.02043(18) 0.0650(9) Uani 1 1 d . . .
H5A H 0.1920 1.0495 -0.0338 0.078 Uiso 1 1 calc R . .
N1 N 0.0409(2) 0.26370(13) 0.15647(12) 0.0445(6) Uani 1 1 d . B .
C9 C -0.0204(3) 0.18113(16) 0.17896(16) 0.0483(7) Uani 1 1 d . . .
H9A H -0.0908 0.1949 0.2128 0.058 Uiso 1 1 calc R . .
H9B H -0.0531 0.1545 0.1302 0.058 Uiso 1 1 calc R . .
C10 C 0.0569(3) 0.11628(17) 0.22139(19) 0.0625(9) Uani 1 1 d . . .
H10A H 0.1226 0.0971 0.1859 0.075 Uiso 1 1 calc R . .
H10B H 0.0957 0.1434 0.2681 0.075 Uiso 1 1 calc R . .
C11 C -0.0145(3) 0.04059(16) 0.24774(17) 0.0547(8) Uani 1 1 d . . .
H11A H -0.0526 0.0135 0.2009 0.066 Uiso 1 1 calc R . .
H11B H -0.0808 0.0601 0.2826 0.066 Uiso 1 1 calc R . .
C12 C 0.0605(3) -0.02500(19) 0.2912(2) 0.0773(10) Uani 1 1 d . . .
H12A H 0.1226 -0.0480 0.2559 0.116 Uiso 1 1 calc R . .
H12B H 0.0074 -0.0712 0.3089 0.116 Uiso 1 1 calc R . .
H12C H 0.1002 0.0015 0.3371 0.116 Uiso 1 1 calc R . .
C13 C -0.0545(3) 0.32636(19) 0.12652(17) 0.0589(8) Uani 1 1 d . . .
H13A H -0.1143 0.3355 0.1691 0.071 Uiso 1 1 calc R A 1
H13B H -0.0137 0.3815 0.1169 0.071 Uiso 1 1 calc R A 1
C14 C -0.1229(3) 0.3026(2) 0.05351(19) 0.0655(9) Uani 1 1 d D B 1
H14A H -0.1722 0.2506 0.0616 0.079 Uiso 1 1 calc R B 1
H14B H -0.0672 0.2934 0.0087 0.079 Uiso 1 1 calc R B 1
C15 C -0.2052(7) 0.3817(5) 0.0397(4) 0.071(2) Uani 0.652(9) 1 d PD B 1
H15A H -0.2454 0.3976 0.0897 0.085 Uiso 0.652(9) 1 calc PR B 1
H15B H -0.1547 0.4304 0.0226 0.085 Uiso 0.652(9) 1 calc PR B 1
C16 C -0.2995(6) 0.3629(5) -0.0217(4) 0.099(3) Uani 0.652(9) 1 d PD B 1
H16A H -0.2597 0.3514 -0.0722 0.148 Uiso 0.652(9) 1 calc PR B 1
H16B H -0.3540 0.4119 -0.0276 0.148 Uiso 0.652(9) 1 calc PR B 1
H16C H -0.3468 0.3129 -0.0059 0.148 Uiso 0.652(9) 1 calc PR B 1
C15X C -0.2357(11) 0.3448(8) 0.0167(8) 0.066(4) Uani 0.348(9) 1 d PD B 2
H15C H -0.2596 0.3152 -0.0327 0.079 Uiso 0.348(9) 1 calc PR B 2
H15D H -0.3048 0.3424 0.0537 0.079 Uiso 0.348(9) 1 calc PR B 2
C16X C -0.2028(9) 0.4351(6) -0.0003(6) 0.066(3) Uani 0.348(9) 1 d PD B 2
H16D H -0.1723 0.4622 0.0482 0.099 Uiso 0.348(9) 1 calc PR B 2
H16E H -0.2750 0.4656 -0.0195 0.099 Uiso 0.348(9) 1 calc PR B 2
H16F H -0.1394 0.4367 -0.0406 0.099 Uiso 0.348(9) 1 calc PR B 2
C17 C 0.1061(3) 0.30261(17) 0.22726(16) 0.0569(8) Uani 1 1 d . . .
H17A H 0.1739 0.2643 0.2426 0.068 Uiso 1 1 calc R B 1
H17B H 0.1426 0.3572 0.2103 0.068 Uiso 1 1 calc R B 1
C18 C 0.0315(4) 0.3194(2) 0.29930(17) 0.0762(11) Uani 1 1 d D B 1
H18A H -0.0007 0.2643 0.3183 0.091 Uiso 1 1 calc R B 1
H18B H -0.0394 0.3547 0.2833 0.091 Uiso 1 1 calc R B 1
C19 C 0.095(2) 0.3630(10) 0.3677(8) 0.083(5) Uani 0.52(4) 1 d PD B 1
H19A H 0.1475 0.4086 0.3468 0.100 Uiso 0.52(4) 1 calc PR B 1
H19B H 0.1479 0.3211 0.3949 0.100 Uiso 0.55(5) 1 calc PR B 1
C20 C 0.008(3) 0.4020(11) 0.4286(8) 0.095(6) Uani 0.52(4) 1 d PD B 1
H20A H -0.0472 0.4423 0.4021 0.142 Uiso 0.52(4) 1 calc PR B 1
H20B H 0.0553 0.4320 0.4692 0.142 Uiso 0.52(4) 1 calc PR B 1
H20C H -0.0400 0.3567 0.4532 0.142 Uiso 0.52(4) 1 calc PR B 1
C19X C 0.127(2) 0.3555(13) 0.3578(10) 0.084(5) Uani 0.48(4) 1 d PD B 2
H19C H 0.1934 0.3134 0.3658 0.101 Uiso 0.48(4) 1 calc PR B 2
H19D H 0.1634 0.4080 0.3358 0.101 Uiso 0.48(4) 1 calc PR B 2
C20X C 0.067(3) 0.376(3) 0.4377(11) 0.107(9) Uani 0.48(4) 1 d PD B 2
H20D H -0.0066 0.4094 0.4287 0.160 Uiso 0.48(4) 1 calc PR B 2
H20E H 0.1245 0.4079 0.4709 0.160 Uiso 0.48(4) 1 calc PR B 2
H20F H 0.0460 0.3223 0.4643 0.160 Uiso 0.48(4) 1 calc PR B 2
C21 C 0.1345(2) 0.24589(17) 0.09274(15) 0.0477(7) Uani 1 1 d . . .
H21A H 0.1963 0.2064 0.1149 0.057 Uiso 1 1 calc R B .
H21B H 0.0928 0.2160 0.0487 0.057 Uiso 1 1 calc R . .
C22 C 0.2002(3) 0.32223(19) 0.05917(16) 0.0531(7) Uani 1 1 d . B .
H22A H 0.1408 0.3602 0.0324 0.064 Uiso 1 1 calc R . .
H22B H 0.2396 0.3546 0.1026 0.064 Uiso 1 1 calc R . .
C23 C 0.2954(3) 0.2942(2) 0.00105(17) 0.0654(9) Uani 1 1 d . . .
H23A H 0.2546 0.2659 -0.0442 0.078 Uiso 1 1 calc R B .
H23B H 0.3498 0.2521 0.0268 0.078 Uiso 1 1 calc R . .
C24 C 0.3711(4) 0.3675(3) -0.0291(2) 0.0938(13) Uani 1 1 d . B .
H24A H 0.3182 0.4084 -0.0565 0.141 Uiso 1 1 calc R . .
H24B H 0.4323 0.3459 -0.0658 0.141 Uiso 1 1 calc R . .
H24C H 0.4121 0.3957 0.0154 0.141 Uiso 1 1 calc R . .

loop_
_atom_site_aniso_label
_atom_site_aniso_U_11
_atom_site_aniso_U_22
_atom_site_aniso_U_33
_atom_site_aniso_U_23
_atom_site_aniso_U_13
_atom_site_aniso_U_12
B1 0.062(2) 0.0333(16) 0.0336(16) 0.0045(13) -0.0008(14) -0.0030(14)
B2 0.069(2) 0.0362(17) 0.0395(18) 0.0039(14) -0.0083(16) -0.0071(16)
B3 0.072(2) 0.047(2) 0.0384(18) 0.0061(15) 0.0037(16) 0.0051(17)
B4 0.059(2) 0.0452(19) 0.0431(18) 0.0141(15) -0.0030(16) -0.0041(16)
B5 0.071(2) 0.0358(17) 0.0439(19) -0.0010(14) 0.0016(16) -0.0107(16)
B6 0.059(2) 0.0345(17) 0.057(2) 0.0047(15) 0.0035(17) -0.0024(15)
C7 0.084(2) 0.070(2) 0.0396(18) 0.0170(16) -0.0066(16) -0.0082(18)
C8 0.063(2) 0.0554(19) 0.0538(18) 0.0182(15) 0.0004(16) -0.0081(15)
B9 0.063(2) 0.0398(19) 0.066(2) 0.0105(17) -0.0033(18) -0.0120(17)
B10 0.070(2) 0.0349(18) 0.077(3) 0.0074(18) 0.005(2) -0.0038(17)
B11 0.060(2) 0.0407(18) 0.063(2) 0.0176(16) -0.0097(18) -0.0057(16)
C1 0.0710(19) 0.0391(15) 0.0354(14) 0.0004(13) -0.0042(13) -0.0061(14)
C2 0.085(2) 0.0362(15) 0.0329(14) 0.0025(12) -0.0051(14) -0.0050(15)
C3 0.083(2) 0.0327(14) 0.0315(14) 0.0027(11) -0.0060(14) -0.0090(15)
C4 0.081(2) 0.0517(19) 0.063(2) 0.0232(16) -0.0108(17) -0.0006(17)
C5 0.076(2) 0.0551(19) 0.063(2) 0.0247(16) -0.0028(17) -0.0081(17)
N1 0.0575(14) 0.0352(12) 0.0406(12) 0.0002(10) -0.0042(11) 0.0045(10)
C9 0.0594(17) 0.0375(15) 0.0478(16) -0.0021(13) -0.0010(13) 0.0010(13)
C10 0.073(2) 0.0374(16) 0.077(2) 0.0065(15) -0.0158(17) 0.0001(15)
C11 0.077(2) 0.0382(15) 0.0491(17) -0.0064(13) 0.0038(15) 0.0045(15)
C12 0.107(3) 0.0416(18) 0.083(2) 0.0074(17) -0.015(2) 0.0019(18)
C13 0.070(2) 0.0505(18) 0.0569(19) 0.0112(15) 0.0109(16) 0.0179(15)
C14 0.0541(18) 0.077(2) 0.065(2) 0.0235(17) -0.0031(16) 0.0050(17)
C15 0.065(5) 0.089(6) 0.058(4) 0.019(4) -0.015(3) 0.015(4)
C16 0.080(5) 0.151(7) 0.065(4) -0.013(4) -0.022(4) 0.032(4)
C15X 0.049(7) 0.103(11) 0.044(8) 0.009(6) -0.023(6) -0.008(7)
C16X 0.084(7) 0.061(7) 0.054(6) 0.014(5) -0.011(5) 0.018(5)
C17 0.095(2) 0.0339(15) 0.0421(16) -0.0001(13) -0.0058(15) -0.0025(15)
C18 0.136(3) 0.0519(19) 0.0412(18) -0.0031(15) 0.0134(19) -0.031(2)
C19 0.185(14) 0.035(5) 0.029(5) 0.009(4) 0.020(6) 0.003(7)
C20 0.167(18) 0.083(7) 0.035(5) -0.005(4) 0.028(7) -0.015(8)
C19X 0.125(9) 0.085(10) 0.041(6) -0.026(6) 0.016(6) -0.035(8)
C20X 0.119(15) 0.138(19) 0.063(8) -0.029(9) 0.031(8) -0.061(13)
C21 0.0520(16) 0.0470(16) 0.0440(15) -0.0034(13) -0.0056(13) 0.0073(13)
C22 0.0618(18) 0.0564(18) 0.0410(16) 0.0017(14) -0.0050(14) 0.0027(15)
C23 0.070(2) 0.084(2) 0.0420(17) -0.0033(16) -0.0014(15) -0.0010(18)
C24 0.094(3) 0.127(3) 0.061(2) -0.014(2) 0.012(2) -0.041(3)

loop_
_atom_type_symbol
_atom_type_description
_atom_type_scat_dispersion_real
_atom_type_scat_dispersion_imag
_atom_type_scat_source
C C 0.0033 0.0016 'International Tables Vol C Tables 4.2.6.8 and 6.1.1.4'
H H 0.0000 0.0000 'International Tables Vol C Tables 4.2.6.8 and 6.1.1.4'
B B 0.0013 0.0007 'International Tables Vol C Tables 4.2.6.8 and 6.1.1.4'
N N 0.0061 0.0033 'International Tables Vol C Tables 4.2.6.8 and 6.1.1.4'

loop_
_geom_angle_atom_site_label_1
_geom_angle_atom_site_label_2
_geom_angle_atom_site_label_3
_geom_angle
_geom_angle_site_symmetry_1
_geom_angle_publ_flag
C1 B1 B4 122.6(2) . y
C1 B1 B3 123.8(2) . y
B4 B1 B3 59.74(19) . y
C1 B1 B2 121.8(2) . y
B4 B1 B2 107.9(2) . y
B3 B1 B2 59.71(19) . y
C1 B1 B5 121.3(2) . y
B4 B1 B5 59.30(19) . y
B3 B1 B5 106.7(2) . y
B2 B1 B5 107.9(2) . y
C1 B1 B6 120.9(3) . y
B4 B1 B6 107.9(2) . y
B3 B1 B6 106.5(2) . y
B2 B1 B6 59.03(18) . y
B5 B1 B6 60.93(18) . y
C7 B2 B6 100.2(2) . y
C7 B2 B3 59.09(19) . y
B6 B2 B3 108.4(2) . y
C7 B2 B1 102.7(2) . y
B6 B2 B1 61.17(18) . y
B3 B2 B1 59.96(18) . y
C7 B2 B11 53.69(19) . y
B6 B2 B11 59.95(19) . y
B3 B2 B11 105.4(2) . y
B1 B2 B11 107.6(2) . y
C7 B2 H2 122.9(14) . n
B6 B2 H2 126.9(14) . n
B3 B2 H2 119.4(14) . n
B1 B2 H2 126.1(14) . n
B11 B2 H2 121.6(14) . n
C7 B3 C8 53.49(18) . y
C7 B3 B4 101.8(2) . y
C8 B3 B4 58.95(18) . y
C7 B3 B2 59.04(19) . y
C8 B3 B2 103.1(2) . y
B4 B3 B2 108.7(3) . y
C7 B3 B1 102.9(2) . y
C8 B3 B1 103.6(2) . y
B4 B3 B1 60.08(18) . y
B2 B3 B1 60.33(19) . y
C7 B3 H3 124.9(16) . n
C8 B3 H3 125.0(16) . n
B4 B3 H3 123.5(16) . n
B2 B3 H3 121.3(16) . n
B1 B3 H3 125.2(16) . n
C8 B4 B3 59.81(18) . y
C8 B4 B5 101.3(2) . y
B3 B4 B5 108.6(2) . y
C8 B4 B1 104.3(2) . y
B3 B4 B1 60.18(19) . y
B5 B4 B1 61.21(19) . y
C8 B4 B9 55.28(18) . y
B3 B4 B9 107.1(2) . y
B5 B4 B9 59.5(2) . y
B1 B4 B9 108.3(2) . y
C8 B4 H4 122.8(14) . n
B3 B4 H4 115.9(14) . n
B5 B4 H4 128.4(14) . n
B1 B4 H4 122.4(14) . n
B9 B4 H4 124.7(14) . n
B4 B5 B9 61.2(2) . y
B4 B5 B10 112.0(2) . y
B9 B5 B10 62.4(2) . y
B4 B5 B1 59.50(19) . y
B9 B5 B1 108.3(2) . y
B10 B5 B1 109.3(2) . y
B4 B5 B6 107.0(2) . y
B9 B5 B6 107.0(2) . y
B10 B5 B6 58.95(19) . y
B1 B5 B6 59.60(17) . y
B4 B5 H5 122.1(14) . n
B9 B5 H5 122.7(14) . n
B10 B5 H5 118.8(14) . n
B1 B5 H5 121.1(14) . n
B6 B5 H5 121.6(14) . n
B2 B6 B10 112.1(3) . y
B2 B6 B11 60.89(19) . y
B10 B6 B11 61.5(2) . y
B2 B6 B1 59.80(18) . y
B10 B6 B1 109.4(2) . y
B11 B6 B1 107.3(2) . y
B2 B6 B5 107.3(2) . y
B10 B6 B5 59.25(19) . y
B11 B6 B5 105.7(2) . y
B1 B6 B5 59.47(18) . y
B2 B6 H6 121.9(13) . n
B10 B6 H6 118.5(13) . n
B11 B6 H6 123.8(12) . n
B1 B6 H6 121.5(12) . n
B5 B6 H6 121.8(12) . n
C8 C7 B11 114.3(3) . y
C8 C7 B2 113.9(2) . y
B11 C7 B2 65.6(2) . y
C8 C7 B3 63.9(2) . y
B11 C7 B3 117.9(3) . y
B2 C7 B3 61.86(19) . y
C8 C7 H7 118.2(19) . n
B11 C7 H7 118.7(19) . n
B2 C7 H7 115.2(19) . n
B3 C7 H7 112.1(19) . n
C7 C8 B9 112.0(3) . y
C7 C8 B4 110.9(2) . y
B9 C8 B4 64.7(2) . y
C7 C8 B3 62.6(2) . y
B9 C8 B3 116.2(2) . y
B4 C8 B3 61.24(18) . y
C7 C8 H8 115.7(17) . n
B9 C8 H8 121.8(17) . n
B4 C8 H8 121.9(17) . n
B3 C8 H8 114.3(17) . n
C8 B9 B5 104.9(2) . y
C8 B9 B4 60.00(19) . y
B5 B9 B4 59.33(19) . y
C8 B9 B10 105.7(3) . y
B5 B9 B10 59.1(2) . y
B4 B9 B10 107.8(2) . y
C8 B9 H9 120.3(15) . n
B5 B9 H9 125.6(15) . n
B4 B9 H9 119.0(14) . n
B10 B9 H9 125.7(14) . n
C8 B9 H12 88.6(2) . n
B5 B9 H12 91.9(2) . n
B4 B9 H12 124.5(2) . n
B10 B9 H12 34.31(14) . n
H9 B9 H12 116.3(14) . n
B6 B10 B5 61.80(19) . y
B6 B10 B11 59.30(19) . y
B5 B10 B11 105.9(2) . y
B6 B10 B9 106.1(2) . y
B5 B10 B9 58.5(2) . y
B11 B10 B9 101.0(3) . y
B6 B10 H10 119.4(15) . n
B5 B10 H10 120.2(14) . n
B11 B10 H10 125.8(14) . n
B9 B10 H10 126.1(15) . n
B6 B10 H12 123.7(3) . n
B5 B10 H12 115.1(3) . n
B11 B10 H12 70.4(2) . n
B9 B10 H12 59.2(2) . n
H10 B10 H12 109.5(14) . n
C7 B11 B6 105.0(2) . y
C7 B11 B2 60.7(2) . y
B6 B11 B2 59.16(18) . y
C7 B11 B10 106.7(3) . y
B6 B11 B10 59.16(19) . y
B2 B11 B10 108.7(2) . y
C7 B11 H11 122.6(14) . n
B6 B11 H11 122.3(14) . n
B2 B11 H11 117.0(14) . n
B10 B11 H11 124.1(14) . n
C2 C1 B1 178.7(3) . y
C1 C2 C3 178.9(3) . y
C5 C3 C4 117.7(3) 3_575 y
C5 C3 C2 121.9(3) 3_575 y
C4 C3 C2 120.5(3) . y
C3 C4 C5 121.6(3) . y
C3 C4 H4A 119.2 . n
C5 C4 H4A 119.2 . n
C3 C5 C4 120.7(3) 3_575 y
C3 C5 H5A 119.6 3_575 n
C4 C5 H5A 119.6 . n
C9 N1 C17 110.73(19) . n
C9 N1 C13 109.4(2) . n
C17 N1 C13 108.7(2) . n
C9 N1 C21 109.0(2) . n
C17 N1 C21 108.5(2) . n
C13 N1 C21 110.46(19) . n
C10 C9 N1 116.8(2) . n
C10 C9 H9A 108.1 . n
N1 C9 H9A 108.1 . n
C10 C9 H9B 108.1 . n
N1 C9 H9B 108.1 . n
H9A C9 H9B 107.3 . n
C11 C10 C9 112.8(3) . n
C11 C10 H10A 109.0 . n
C9 C10 H10A 109.0 . n
C11 C10 H10B 109.0 . n
C9 C10 H10B 109.0 . n
H10A C10 H10B 107.8 . n
C10 C11 C12 113.9(3) . n
C10 C11 H11A 108.8 . n
C12 C11 H11A 108.8 . n
C10 C11 H11B 108.8 . n
C12 C11 H11B 108.8 . n
H11A C11 H11B 107.7 . n
C11 C12 H12A 109.5 . n
C11 C12 H12B 109.5 . n
H12A C12 H12B 109.5 . n
C11 C12 H12C 109.5 . n
H12A C12 H12C 109.5 . n
H12B C12 H12C 109.5 . n
C14 C13 N1 117.0(2) . n
C14 C13 H13A 108.0 . n
N1 C13 H13A 108.0 . n
C14 C13 H13B 108.0 . n
N1 C13 H13B 108.0 . n
H13A C13 H13B 107.3 . n
C13 C14 C15 102.2(4) . n
C13 C14 H14A 111.3 . n
C15 C14 H14A 111.3 . n
C13 C14 H14B 111.3 . n
C15 C14 H14B 111.3 . n
H14A C14 H14B 109.2 . n
C16 C15 C14 110.1(6) . n
C16 C15 H15A 109.6 . n
C14 C15 H15A 109.6 . n
C16 C15 H15B 109.6 . n
C14 C15 H15B 109.6 . n
H15A C15 H15B 108.1 . n
C16X C15X H15C 110.3 . n
C16X C15X H15D 110.3 . n
H15C C15X H15D 108.5 . n
C15X C16X H16D 109.5 . n
C15X C16X H16E 109.5 . n
H16D C16X H16E 109.5 . n
C15X C16X H16F 109.5 . n
H16D C16X H16F 109.5 . n
H16E C16X H16F 109.5 . n
C18 C17 N1 117.2(3) . n
C18 C17 H17A 108.0 . n
N1 C17 H17A 108.0 . n
C18 C17 H17B 108.0 . n
N1 C17 H17B 108.0 . n
H17A C17 H17B 107.3 . n
C17 C18 C19 117.0(10) . n
C17 C18 H18A 108.0 . n
C19 C18 H18A 108.0 . n
C17 C18 H18B 108.0 . n
C19 C18 H18B 108.0 . n
H18A C18 H18B 107.3 . n
C18 C19 C20 114.3(11) . n
C18 C19 H19A 108.7 . n
C20 C19 H19A 108.7 . n
C18 C19 H19B 108.7 . n
C20 C19 H19B 108.7 . n
H19A C19 H19B 107.6 . n
C20X C19X H19C 109.6 . n
C20X C19X H19D 109.6 . n
H19C C19X H19D 108.1 . n
C19X C20X H20D 109.5 . n
C19X C20X H20E 109.5 . n
H20D C20X H20E 109.5 . n
C19X C20X H20F 109.5 . n
H20D C20X H20F 109.5 . n
H20E C20X H20F 109.5 . n
C22 C21 N1 116.6(2) . n
C22 C21 H21A 108.1 . n
N1 C21 H21A 108.1 . n
C22 C21 H21B 108.1 . n
N1 C21 H21B 108.1 . n
H21A C21 H21B 107.3 . n
C23 C22 C21 110.5(2) . n
C23 C22 H22A 109.6 . n
C21 C22 H22A 109.6 . n
C23 C22 H22B 109.6 . n
C21 C22 H22B 109.6 . n
H22A C22 H22B 108.1 . n
C22 C23 C24 112.7(3) . n
C22 C23 H23A 109.1 . n
C24 C23 H23A 109.1 . n
C22 C23 H23B 109.1 . n
C24 C23 H23B 109.1 . n
H23A C23 H23B 107.8 . n
C23 C24 H24A 109.5 . n
C23 C24 H24B 109.5 . n
H24A C24 H24B 109.5 . n
C23 C24 H24C 109.5 . n
H24A C24 H24C 109.5 . n
H24B C24 H24C 109.5 . n

loop_
_geom_bond_atom_site_label_1
_geom_bond_atom_site_label_2
_geom_bond_distance
_geom_bond_site_symmetry_2
_geom_bond_publ_flag
B1 C1 1.550(4) . y
B1 B4 1.757(5) . y
B1 B3 1.759(5) . y
B1 B2 1.765(4) . y
B1 B5 1.787(4) . y
B1 B6 1.790(5) . y
B2 C7 1.706(4) . y
B2 B6 1.752(5) . y
B2 B3 1.754(5) . y
B2 B11 1.782(5) . y
B2 H2 1.08(3) . n
B3 C7 1.707(5) . y
B3 C8 1.727(5) . y
B3 B4 1.751(5) . y
B3 H3 1.07(3) . n
B4 C8 1.711(4) . y
B4 B5 1.753(5) . y
B4 B9 1.787(5) . y
B4 H4 1.02(2) . n
B5 B9 1.756(5) . y
B5 B10 1.769(5) . y
B5 B6 1.814(5) . y
B5 H5 1.12(3) . n
B6 B10 1.763(5) . y
B6 B11 1.766(5) . y
B6 H6 1.08(2) . n
C7 C8 1.545(4) . y
C7 B11 1.577(5) . y
C7 H7 0.98(3) . n
C8 B9 1.624(5) . y
C8 H8 1.06(3) . n
B9 B10 1.826(5) . y
B9 H9 1.07(3) . n
B9 H12 1.571(4) . n
B10 B11 1.805(5) . y
B10 H10 1.10(3) . n
B10 H12 1.031(4) . n
B11 H11 1.12(3) . n
C1 C2 1.190(3) . y
C2 C3 1.442(4) . y
C3 C5 1.375(4) 3_575 y
C3 C4 1.380(4) . y
C4 C5 1.386(4) . y
C4 H4A 0.9500 . n
C5 C3 1.375(4) 3_575 y
C5 H5A 0.9500 . n
N1 C9 1.512(3) . y
N1 C17 1.519(3) . y
N1 C13 1.521(3) . y
N1 C21 1.523(3) . y
C9 C10 1.504(4) . n
C9 H9A 0.9900 . n
C9 H9B 0.9900 . n
C10 C11 1.494(4) . n
C10 H10A 0.9900 . n
C10 H10B 0.9900 . n
C11 C12 1.506(4) . n
C11 H11A 0.9900 . n
C11 H11B 0.9900 . n
C12 H12A 0.9800 . n
C12 H12B 0.9800 . n
C12 H12C 0.9800 . n
C13 C14 1.488(4) . n
C13 H13A 0.9900 . n
C13 H13B 0.9900 . n
C14 C15 1.554(7) . n
C14 H14A 0.9900 . n
C14 H14B 0.9900 . n
C15 C16 1.490(8) . n
C15 H15A 0.9900 . n
C15 H15B 0.9900 . n
C16 H16A 0.9800 . n
C16 H16B 0.9800 . n
C16 H16C 0.9800 . n
C15X C16X 1.492(13) . n
C15X H15C 0.9900 . n
C15X H15D 0.9900 . n
C16X H16D 0.9800 . n
C16X H16E 0.9800 . n
C16X H16F 0.9800 . n
C17 C18 1.499(4) . n
C17 H17A 0.9900 . n
C17 H17B 0.9900 . n
C18 C19 1.509(10) . n
C18 H18A 0.9900 . n
C18 H18B 0.9900 . n
C19 C20 1.539(13) . n
C19 H19A 0.9900 . n
C19 H19B 0.9900 . n
C20 H20A 0.9800 . n
C20 H20B 0.9800 . n
C20 H20C 0.9800 . n
C19X C20X 1.543(14) . n
C19X H19C 0.9900 . n
C19X H19D 0.9900 . n
C20X H20D 0.9800 . n
C20X H20E 0.9800 . n
C20X H20F 0.9800 . n
C21 C22 1.513(4) . n
C21 H21A 0.9900 . n
C21 H21B 0.9900 . n
C22 C23 1.508(4) . n
C22 H22A 0.9900 . n
C22 H22B 0.9900 . n
C23 C24 1.512(5) . n
C23 H23A 0.9900 . n
C23 H23B 0.9900 . n
C24 H24A 0.9800 . n
C24 H24B 0.9800 . n
C24 H24C 0.9800 . n
